data_7702208
loop_
_publ_author_name
'Dammann, Wiebke'
'Buban, Tabea'
'Schiller, Carl'
'Burger, Peter'

_publ_section_title
;
 Dinuclear tethered pyridine, diimine complexes.
;
_journal_issue 35
_journal_name_full 'Dalton transactions (Cambridge, England : 2003)'
_journal_page_first 12105
_journal_page_last 12117
_journal_paper_doi 10.1039/c8dt02347f
_journal_volume 47
_journal_year 2018
_chemical_formula_moiety 'C66 H68 Cl4 N6 O Zn2, 6(C2 H3 N)'
_chemical_formula_sum 'C78 H86 Cl4 N12 O Zn2'
_chemical_formula_weight 1480.12
_space_group_crystal_system orthorhombic
_space_group_IT_number 41
_space_group_name_Hall 'A 2 -2ab'
_space_group_name_H-M_alt 'A e a 2'
_atom_sites_solution_hydrogens geom
_audit_creation_date 2018-05-29
_audit_creation_method
;
Olex2 1.2
(compiled 2017.08.10 svn.r3458 for OlexSys, GUI svn.r5381)
;
_audit_update_record
;
2018-07-18 deposited with the CCDC.
2018-07-23 downloaded from the CCDC.
;
_cell_angle_alpha 90
_cell_angle_beta 90
_cell_angle_gamma 90
_cell_formula_units_Z 4
_cell_length_a 16.956(6)
_cell_length_b 19.724(5)
_cell_length_c 23.052(5)
_cell_measurement_reflns_used 9989
_cell_measurement_temperature 100
_cell_measurement_theta_max 28.07
_cell_measurement_theta_min 2.40
_cell_volume 7710(4)
_computing_molecular_graphics 'Olex2 (Dolomanov et al., 2009)'
_computing_publication_material 'Olex2 (Dolomanov et al., 2009)'
_computing_structure_refinement 'ShelXL (Sheldrick, 2015)'
_computing_structure_solution 'ShelXT (Sheldrick, 2015)'
_diffrn_ambient_temperature 100
_diffrn_measured_fraction_theta_full 0.999
_diffrn_measured_fraction_theta_max 0.982
_diffrn_measurement_device_type 'Bruker P4'
_diffrn_measurement_method '\w scans'
_diffrn_radiation_monochromator graphite
_diffrn_radiation_type MoK\a
_diffrn_radiation_wavelength 0.71073
_diffrn_reflns_av_R_equivalents 0.1188
_diffrn_reflns_av_unetI/netI 0.0914
_diffrn_reflns_Laue_measured_fraction_full 0.999
_diffrn_reflns_Laue_measured_fraction_max 0.982
_diffrn_reflns_limit_h_max 22
_diffrn_reflns_limit_h_min -22
_diffrn_reflns_limit_k_max 26
_diffrn_reflns_limit_k_min -25
_diffrn_reflns_limit_l_max 30
_diffrn_reflns_limit_l_min -30
_diffrn_reflns_number 53294
_diffrn_reflns_point_group_measured_fraction_full 0.999
_diffrn_reflns_point_group_measured_fraction_max 0.982
_diffrn_reflns_theta_full 25.242
_diffrn_reflns_theta_max 28.498
_diffrn_reflns_theta_min 1.201
_diffrn_standards_number 0
_exptl_absorpt_coefficient_mu 0.812
_exptl_absorpt_correction_type none
_exptl_crystal_colour yellow
_exptl_crystal_colour_primary yellow
_exptl_crystal_density_diffrn 1.275
_exptl_crystal_description plate
_exptl_crystal_F_000 3096
_exptl_crystal_size_max 0.173
_exptl_crystal_size_mid 0.07
_exptl_crystal_size_min 0.07
_refine_diff_density_max 1.170
_refine_diff_density_min -1.761
_refine_diff_density_rms 0.131
_refine_ls_abs_structure_details
;
 Flack x determined using 2172 quotients [(I+)-(I-)]/[(I+)+(I-)]
 (Parsons, Flack and Wagner, Acta Cryst. B69 (2013) 249-259).
;
_refine_ls_abs_structure_Flack 0.000(9)
_refine_ls_extinction_coef 0.0024(3)
_refine_ls_extinction_expression Fc^*^=kFc[1+0.001xFc^2^\l^3^/sin(2\q)]^-1/4^
_refine_ls_extinction_method 'SHELXL-2014/7 (Sheldrick 2014'
_refine_ls_goodness_of_fit_ref 1.072
_refine_ls_hydrogen_treatment constr
_refine_ls_matrix_type full
_refine_ls_number_parameters 479
_refine_ls_number_reflns 9399
_refine_ls_number_restraints 418
_refine_ls_restrained_S_all 1.056
_refine_ls_R_factor_all 0.1434
_refine_ls_R_factor_gt 0.0961
_refine_ls_shift/su_max 0.003
_refine_ls_shift/su_mean 0.000
_refine_ls_structure_factor_coef Fsqd
_refine_ls_weighting_details 'w=1/[\s^2^(Fo^2^)+(0.0584P)^2^+113.1926P] where P=(Fo^2^+2Fc^2^)/3'
_refine_ls_weighting_scheme calc
_refine_ls_wR_factor_gt 0.2159
_refine_ls_wR_factor_ref 0.2428
_reflns_Friedel_coverage 0.952
_reflns_Friedel_fraction_full 0.999
_reflns_Friedel_fraction_max 0.982
_reflns_number_gt 6210
_reflns_number_total 9399
_reflns_threshold_expression 'I > 2\s(I)'
_cod_data_source_file c8dt02347f2.cif
_cod_data_source_block compound11-zncl2
_cod_original_sg_symbol_Hall 'A 2 -2ac'
_cod_database_code 7702208
_shelx_shelxl_version_number 2014/7
_shelx_space_group_comment
;
The symmetry employed for this shelxl refinement is uniquely defined
by the following loop, which should always be used as a source of
symmetry information in preference to the above space-group names.
They are only intended as comments.
;
_shelx_estimated_absorpt_t_max 0.945
_shelx_estimated_absorpt_t_min 0.872
_olex2_refinement_description
;
1. Twinned data refinement
 Scales: 0.90(4)
 0.10(4)
2. Fixed Uiso
 At 1.2 times of:
  All C(H) groups
 At 1.5 times of:
  All C(H,H,H) groups
3. Uiso/Uaniso restraints and constraints
: with sigma of 0.01 and sigma for terminal atoms of 0.02
Uanis(O1) \\sim Ueq: with sigma of 0.005 and sigma for terminal atoms of 0.01
4. Rigid body (RIGU) restrains
 All non-hydrogen atoms
 with sigma for 1-2 distances of 0.004 and sigma for 1-3 distances of 0.004
5. Same fragment restrains
{N1S_2, C1S_2, C2S_2}
{N1S_3, C1S_3, C2S_3}
{N1S_4, C1S_4, C2S_4}
as
{N1S_1, C1S_1, C2S_1} sigma for 1-2: 0.005 1-3: 0.005
6. Others
 Fixed Sof: N1S(0.5) C1S(0.5) C2S(0.5) H2SA(0.5) H2SB(0.5) H2SC(0.5) N1S(0.5)
 C1S(0.5) C2S(0.5) H2SA(0.5) H2SB(0.5) H2SC(0.5)
7.a Aromatic/amide H refined with riding coordinates:
 C14A(H14A), C12A(H12A), C23A(H23A), C21A(H21A), C4A(H4A), C6A(H6A), C6(H6),
 C5(H5), C4(H4), C2(H2)
7.b Idealised Me refined as rotating group:
 C18A(H18A,H18B,H18C), C17A(H17A,H17B,H17C), C16A(H16A,H16B,H16C), C25A(H25A,
 H25B,H25C), C26A(H26A,H26B,H26C), C27A(H27A,H27B,H27C), C1A(H1AA,H1AB,H1AC),
 C9A(H9AA,H9AB,H9AC), C2S(H2SA,H2SB,H2SC), C2S(H2SA,H2SB,H2SC), C2S(H2SA,H2SB,
 H2SC), C2S(H2SA,H2SB,H2SC)
;
_olex2_submission_special_instructions 'No special instructions were received'

loop_
_space_group_symop_operation_xyz
'x, y, z'
'-x, -y, z'
'-x+1/2, y, z+1/2'
'x+1/2, -y, z+1/2'
'x, y+1/2, z+1/2'
'-x, -y+1/2, z+1/2'
'-x+1/2, y+1/2, z+1'
'x+1/2, -y+1/2, z+1'

loop_
_atom_site_label
_atom_site_type_symbol
_atom_site_fract_x
_atom_site_fract_y
_atom_site_fract_z
_atom_site_U_iso_or_equiv
_atom_site_adp_type
_atom_site_occupancy
_atom_site_site_symmetry_order
_atom_site_calc_flag
_atom_site_refinement_flags_posn
_atom_site_refinement_flags_adp
_atom_site_refinement_flags_occupancy
_atom_site_disorder_assembly
_atom_site_disorder_group
Zn1A Zn 0.47178(6) 0.27434(8) 0.14757(13) 0.0374(4) Uani 1 1 d . U . . .
Cl1A Cl 0.52969(18) 0.3470(2) 0.0861(2) 0.0556(11) Uani 1 1 d . U . . .
Cl2A Cl 0.52674(14) 0.17224(18) 0.15416(17) 0.0389(7) Uani 1 1 d . U . . .
O1 O 0.0000 0.5000 0.2295(5) 0.039(3) Uani 1 2 d S TU P . .
N3A N 0.5251(5) 0.3204(7) 0.2338(5) 0.042(3) Uani 1 1 d . U . . .
N1A N 0.3802(5) 0.3188(7) 0.1937(5) 0.041(3) Uani 1 1 d . U . . .
N2A N 0.3600(5) 0.2458(6) 0.0998(4) 0.030(2) Uani 1 1 d . U . . .
C10A C 0.6062(6) 0.3136(8) 0.2550(4) 0.036(2) Uani 1 1 d . U . . .
C15A C 0.6261(5) 0.2578(8) 0.2890(4) 0.034(2) Uani 1 1 d . U . . .
C14A C 0.7046(6) 0.2536(8) 0.3070(5) 0.040(3) Uani 1 1 d . U . . .
H14A H 0.7203 0.2162 0.3303 0.048 Uiso 1 1 calc R . . . .
C13A C 0.7603(6) 0.3018(8) 0.2923(5) 0.041(3) Uani 1 1 d . U . . .
C12A C 0.7367(6) 0.3557(8) 0.2594(5) 0.042(3) Uani 1 1 d . U . . .
H12A H 0.7750 0.3886 0.2489 0.051 Uiso 1 1 calc R . . . .
C11A C 0.6588(6) 0.3649(8) 0.2404(5) 0.040(3) Uani 1 1 d . U . . .
C18A C 0.5659(7) 0.2059(8) 0.3075(5) 0.041(3) Uani 1 1 d . U . . .
H18A H 0.5389 0.1880 0.2732 0.061 Uiso 1 1 calc GR . . . .
H18B H 0.5273 0.2273 0.3333 0.061 Uiso 1 1 calc GR . . . .
H18C H 0.5923 0.1689 0.3280 0.061 Uiso 1 1 calc GR . . . .
C17A C 0.8453(7) 0.2944(10) 0.3122(7) 0.057(4) Uani 1 1 d . U . . .
H17A H 0.8492 0.2571 0.3401 0.085 Uiso 1 1 calc GR . . . .
H17B H 0.8626 0.3366 0.3306 0.085 Uiso 1 1 calc GR . . . .
H17C H 0.8790 0.2848 0.2786 0.085 Uiso 1 1 calc GR . . . .
C16A C 0.6358(8) 0.4258(9) 0.2081(7) 0.055(4) Uani 1 1 d . U . . .
H16A H 0.6831 0.4514 0.1973 0.083 Uiso 1 1 calc GR . . . .
H16B H 0.6017 0.4542 0.2324 0.083 Uiso 1 1 calc GR . . . .
H16C H 0.6072 0.4125 0.1729 0.083 Uiso 1 1 calc GR . . . .
C19A C 0.3559(5) 0.1986(8) 0.0517(5) 0.035(2) Uani 1 1 d . U . . .
C24A C 0.3616(6) 0.2224(9) -0.0044(5) 0.041(3) Uani 1 1 d . U . . .
C23A C 0.3563(6) 0.1765(8) -0.0496(5) 0.042(3) Uani 1 1 d . U . . .
H23A H 0.3611 0.1927 -0.0883 0.051 Uiso 1 1 calc R . . . .
C22A C 0.3445(6) 0.1082(9) -0.0407(5) 0.043(3) Uani 1 1 d . U . . .
C21A C 0.3370(6) 0.0857(8) 0.0163(5) 0.040(3) Uani 1 1 d . U . . .
H21A H 0.3284 0.0388 0.0233 0.047 Uiso 1 1 calc R . . . .
C20A C 0.3420(6) 0.1308(8) 0.0642(5) 0.040(3) Uani 1 1 d . U . . .
C25A C 0.3705(8) 0.2975(9) -0.0185(5) 0.050(3) Uani 1 1 d . U . . .
H25A H 0.3895 0.3027 -0.0584 0.075 Uiso 1 1 calc GR . . . .
H25B H 0.4085 0.3181 0.0083 0.075 Uiso 1 1 calc GR . . . .
H25C H 0.3193 0.3201 -0.0145 0.075 Uiso 1 1 calc GR . . . .
C26A C 0.3398(9) 0.0586(10) -0.0889(6) 0.058(4) Uani 1 1 d . U . . .
H26A H 0.3144 0.0798 -0.1225 0.086 Uiso 1 1 calc GR . . . .
H26B H 0.3087 0.0193 -0.0765 0.086 Uiso 1 1 calc GR . . . .
H26C H 0.3930 0.0438 -0.0995 0.086 Uiso 1 1 calc GR . . . .
C27A C 0.3307(8) 0.1067(8) 0.1244(5) 0.044(3) Uani 1 1 d . U . . .
H27A H 0.2798 0.1229 0.1391 0.066 Uiso 1 1 calc GR . . . .
H27B H 0.3732 0.1242 0.1490 0.066 Uiso 1 1 calc GR . . . .
H27C H 0.3314 0.0570 0.1251 0.066 Uiso 1 1 calc GR . . . .
C2A C 0.4770(6) 0.3562(8) 0.2636(5) 0.041(3) Uani 1 1 d . U . . .
C1A C 0.4930(7) 0.3905(10) 0.3179(7) 0.061(5) Uani 1 1 d . U . . .
H1AA H 0.5485 0.3841 0.3284 0.092 Uiso 1 1 calc GR . . . .
H1AB H 0.4593 0.3716 0.3484 0.092 Uiso 1 1 calc GR . . . .
H1AC H 0.4820 0.4390 0.3136 0.092 Uiso 1 1 calc GR . . . .
C3A C 0.3939(6) 0.3575(7) 0.2392(6) 0.039(3) Uani 1 1 d . U . . .
C4A C 0.3368(6) 0.3971(8) 0.2633(5) 0.040(3) Uani 1 1 d . U . . .
H4A H 0.3499 0.4262 0.2947 0.047 Uiso 1 1 calc R . . . .
C5A C 0.2596(6) 0.3956(8) 0.2426(5) 0.037(3) Uani 1 1 d . U . . .
C6A C 0.2452(6) 0.3527(7) 0.1954(5) 0.036(3) Uani 1 1 d . U . . .
H6A H 0.1934 0.3489 0.1801 0.043 Uiso 1 1 calc R . . . .
C7A C 0.3068(5) 0.3155(7) 0.1708(5) 0.033(3) Uani 1 1 d . U . . .
C8A C 0.2971(5) 0.2699(7) 0.1217(5) 0.033(3) Uani 1 1 d . U . . .
C9A C 0.2146(6) 0.2550(8) 0.1012(5) 0.039(3) Uani 1 1 d . U . . .
H9AA H 0.1909 0.2965 0.0856 0.059 Uiso 1 1 calc GR . . . .
H9AB H 0.1828 0.2387 0.1339 0.059 Uiso 1 1 calc GR . . . .
H9AC H 0.2162 0.2202 0.0709 0.059 Uiso 1 1 calc GR . . . .
C1 C 0.1965(6) 0.4382(8) 0.2675(5) 0.041(3) Uani 1 1 d . U . . .
C6 C 0.2059(8) 0.4670(10) 0.3220(7) 0.060(4) Uani 1 1 d . U . . .
H6 H 0.2523 0.4573 0.3434 0.072 Uiso 1 1 calc R . . . .
C5 C 0.1510(8) 0.5085(10) 0.3455(7) 0.062(5) Uani 1 1 d . U . . .
H5 H 0.1598 0.5280 0.3826 0.074 Uiso 1 1 calc R . . . .
C4 C 0.0810(6) 0.5228(9) 0.3151(6) 0.049(4) Uani 1 1 d . U . . .
H4 H 0.0427 0.5532 0.3303 0.059 Uiso 1 1 calc R . . . .
C3 C 0.0702(6) 0.4919(8) 0.2637(5) 0.038(3) Uani 1 1 d . U . . .
C2 C 0.1263(6) 0.4527(8) 0.2377(4) 0.035(3) Uani 1 1 d . U . . .
H2 H 0.1179 0.4352 0.1998 0.042 Uiso 1 1 calc R . . . .
N1S_1 N 0.2527(8) 0.4308(9) 0.5714(7) 0.077(4) Uani 1 1 d D U . . .
C1S_1 C 0.1930(8) 0.4515(9) 0.5597(6) 0.059(4) Uani 1 1 d D U . . .
C2S_1 C 0.1154(10) 0.4781(12) 0.5435(9) 0.086(6) Uani 1 1 d D U . . .
H2SA_1 H 0.1119 0.4815 0.5011 0.130 Uiso 1 1 calc GR . . . .
H2SB_1 H 0.1082 0.5232 0.5606 0.130 Uiso 1 1 calc GR . . . .
H2SC_1 H 0.0742 0.4476 0.5578 0.130 Uiso 1 1 calc GR . . . .
N1S_2 N 0.3320(10) 0.3579(11) 0.4175(7) 0.092(6) Uani 1 1 d D U . . .
C1S_2 C 0.3747(8) 0.3467(13) 0.4536(6) 0.086(7) Uani 1 1 d D U . . .
C2S_2 C 0.4316(10) 0.339(2) 0.5009(9) 0.20(2) Uani 1 1 d D U . . .
H2SA_2 H 0.4231 0.2953 0.5202 0.303 Uiso 1 1 calc GR . . . .
H2SB_2 H 0.4245 0.3758 0.5290 0.303 Uiso 1 1 calc GR . . . .
H2SC_2 H 0.4853 0.3407 0.4853 0.303 Uiso 1 1 calc GR . . . .
N1S_3 N 0.4766(15) 0.0876(16) 0.4331(10) 0.073(8) Uani 0.5 1 d D U . . .
C1S_3 C 0.4292(13) 0.1251(15) 0.4452(10) 0.054(7) Uani 0.5 1 d D U . . .
C2S_3 C 0.370(2) 0.172(2) 0.4672(12) 0.108(18) Uani 0.5 1 d D U . . .
H2SA_3 H 0.3644 0.2106 0.4404 0.162 Uiso 0.5 1 calc GR . . . .
H2SB_3 H 0.3856 0.1890 0.5054 0.162 Uiso 0.5 1 calc GR . . . .
H2SC_3 H 0.3188 0.1489 0.4704 0.162 Uiso 0.5 1 calc GR . . . .
N1S_4 N 0.490(2) 0.469(2) 0.4699(9) 0.104(19) Uani 0.5 1 d D U . A -1
C1S_4 C 0.4861(17) 0.481(2) 0.5176(9) 0.061(12) Uani 0.5 1 d D U . A -1
C2S_4 C 0.483(3) 0.487(4) 0.5810(9) 0.096(19) Uani 0.5 1 d D U . A -1
H2SA_4 H 0.5006 0.5319 0.5928 0.144 Uiso 0.5 1 calc GR . . A -1
H2SB_4 H 0.5183 0.4525 0.5983 0.144 Uiso 0.5 1 calc GR . . A -1
H2SC_4 H 0.4292 0.4789 0.5944 0.144 Uiso 0.5 1 calc GR . . A -1

loop_
_atom_site_aniso_label
_atom_site_aniso_U_11
_atom_site_aniso_U_22
_atom_site_aniso_U_33
_atom_site_aniso_U_23
_atom_site_aniso_U_13
_atom_site_aniso_U_12
Zn1A 0.0084(4) 0.0792(10) 0.0247(6) -0.0047(8) -0.0016(6) 0.0020(6)
Cl1A 0.0234(13) 0.093(3) 0.0501(19) 0.011(2) -0.0095(13) -0.0104(17)
Cl2A 0.0173(10) 0.079(2) 0.0208(13) -0.0058(15) -0.0048(10) 0.0057(12)
O1 0.016(4) 0.066(6) 0.034(5) 0.000 0.000 0.003(4)
N3A 0.011(3) 0.079(7) 0.036(5) -0.009(5) -0.011(3) 0.005(4)
N1A 0.009(3) 0.079(7) 0.036(4) -0.006(5) -0.008(3) 0.002(4)
N2A 0.007(3) 0.069(6) 0.014(3) 0.006(4) 0.000(3) 0.001(3)
C10A 0.009(4) 0.084(7) 0.016(4) -0.005(4) -0.005(3) 0.001(4)
C15A 0.007(3) 0.085(7) 0.010(4) -0.009(4) -0.001(3) 0.004(4)
C14A 0.013(4) 0.090(8) 0.016(4) -0.011(5) -0.006(3) 0.004(4)
C13A 0.007(4) 0.096(8) 0.019(4) -0.018(5) -0.002(3) 0.002(4)
C12A 0.009(4) 0.098(8) 0.019(4) -0.014(5) 0.001(3) 0.002(4)
C11A 0.011(4) 0.086(7) 0.023(5) -0.008(5) 0.002(3) 0.000(4)
C18A 0.019(5) 0.088(9) 0.016(5) -0.002(5) -0.001(4) 0.000(5)
C17A 0.014(5) 0.109(13) 0.047(8) -0.008(8) -0.011(5) 0.002(6)
C16A 0.030(6) 0.090(9) 0.046(7) -0.004(6) -0.016(5) -0.009(6)
C19A 0.004(4) 0.078(6) 0.021(4) 0.003(4) 0.001(3) -0.002(4)
C24A 0.014(4) 0.091(7) 0.018(4) 0.006(4) -0.002(3) -0.005(5)
C23A 0.018(5) 0.097(7) 0.012(4) 0.002(4) 0.002(4) -0.008(5)
C22A 0.020(5) 0.096(7) 0.014(4) 0.003(4) 0.002(4) -0.013(5)
C21A 0.021(5) 0.083(8) 0.015(4) 0.003(4) 0.004(3) -0.004(5)
C20A 0.018(5) 0.085(7) 0.017(4) 0.004(4) 0.004(3) -0.005(5)
C25A 0.037(7) 0.093(8) 0.020(5) 0.006(5) -0.003(5) -0.006(6)
C26A 0.045(7) 0.103(11) 0.025(6) -0.012(6) -0.008(5) -0.010(7)
C27A 0.034(6) 0.081(10) 0.017(4) 0.002(5) 0.006(4) -0.007(6)
C2A 0.012(4) 0.075(9) 0.037(5) -0.007(5) -0.014(4) 0.003(4)
C1A 0.014(5) 0.109(13) 0.061(8) -0.031(8) -0.021(5) 0.012(7)
C3A 0.009(4) 0.066(8) 0.041(5) -0.007(5) -0.012(3) 0.003(4)
C4A 0.011(4) 0.076(8) 0.032(5) -0.006(6) -0.007(4) 0.003(4)
C5A 0.005(4) 0.075(7) 0.031(5) 0.000(5) -0.002(3) 0.000(4)
C6A 0.005(3) 0.079(8) 0.023(4) -0.004(5) -0.004(3) 0.002(4)
C7A 0.006(3) 0.071(7) 0.021(4) -0.001(4) 0.000(3) -0.001(4)
C8A 0.003(3) 0.072(7) 0.022(4) 0.000(5) -0.001(3) -0.002(4)
C9A 0.013(4) 0.078(9) 0.028(5) -0.013(6) -0.002(4) -0.002(5)
C1 0.009(4) 0.083(9) 0.032(5) -0.006(5) -0.006(3) 0.003(4)
C6 0.024(5) 0.110(12) 0.045(6) -0.022(7) -0.015(5) 0.012(6)
C5 0.025(5) 0.118(12) 0.043(7) -0.021(7) -0.019(5) 0.012(7)
C4 0.013(4) 0.097(11) 0.036(5) -0.015(6) -0.006(4) 0.007(5)
C3 0.009(4) 0.079(9) 0.025(5) -0.001(5) -0.003(3) 0.004(4)
C2 0.011(4) 0.083(8) 0.012(4) 0.001(5) 0.004(3) 0.008(4)
N1S_1 0.054(7) 0.099(11) 0.079(10) 0.012(9) 0.017(7) -0.008(8)
C1S_1 0.057(7) 0.088(12) 0.032(7) -0.007(7) 0.022(6) -0.012(7)
C2S_1 0.075(9) 0.116(18) 0.068(12) -0.011(12) -0.001(8) 0.002(10)
N1S_2 0.085(10) 0.124(16) 0.067(9) 0.009(10) -0.039(8) 0.003(10)
C1S_2 0.043(7) 0.19(2) 0.027(6) 0.003(9) 0.006(5) 0.032(10)
C2S_2 0.036(9) 0.49(7) 0.075(12) 0.11(2) -0.017(9) -0.03(2)
N1S_3 0.051(13) 0.14(2) 0.029(12) -0.028(13) 0.000(10) 0.011(14)
C1S_3 0.030(11) 0.11(2) 0.022(11) -0.014(12) 0.003(8) -0.010(11)
C2S_3 0.12(3) 0.19(4) 0.009(11) 0.013(17) 0.017(15) 0.08(3)
N1S_4 0.05(2) 0.20(6) 0.061(11) -0.023(17) -0.001(12) 0.04(3)
C1S_4 0.026(19) 0.10(4) 0.058(11) -0.002(15) 0.008(10) 0.018(17)
C2S_4 0.06(3) 0.17(6) 0.062(13) -0.010(17) 0.011(12) -0.02(3)

loop_
_atom_type_symbol
_atom_type_description
_atom_type_scat_dispersion_real
_atom_type_scat_dispersion_imag
_atom_type_scat_source
C C 0.0033 0.0016 'International Tables Vol C Tables 4.2.6.8 and 6.1.1.4'
Cl Cl 0.1484 0.1585 'International Tables Vol C Tables 4.2.6.8 and 6.1.1.4'
N N 0.0061 0.0033 'International Tables Vol C Tables 4.2.6.8 and 6.1.1.4'
O O 0.0106 0.0060 'International Tables Vol C Tables 4.2.6.8 and 6.1.1.4'
Zn Zn 0.2839 1.4301 'International Tables Vol C Tables 4.2.6.8 and 6.1.1.4'
H H 0.0000 0.0000 'International Tables Vol C Tables 4.2.6.8 and 6.1.1.4'

loop_
_geom_angle_atom_site_label_1
_geom_angle_atom_site_label_2
_geom_angle_atom_site_label_3
_geom_angle
_geom_angle_site_symmetry_3
Cl1A Zn1A N3A 96.8(3) .
Cl1A Zn1A N2A 102.6(2) .
Cl2A Zn1A Cl1A 115.99(14) .
Cl2A Zn1A N3A 97.5(3) .
Cl2A Zn1A N2A 99.2(3) .
N1A Zn1A Cl1A 112.4(4) .
N1A Zn1A Cl2A 131.4(4) .
N1A Zn1A N3A 72.1(3) .
N1A Zn1A N2A 74.2(4) .
N2A Zn1A N3A 145.5(3) .
C3 O1 C3 113.5(12) 2_565
C10A N3A Zn1A 127.1(8) .
C2A N3A Zn1A 114.9(7) .
C2A N3A C10A 118.0(10) .
C3A N1A Zn1A 121.4(7) .
C3A N1A C7A 120.0(10) .
C7A N1A Zn1A 117.9(8) .
C19A N2A Zn1A 124.9(6) .
C8A N2A Zn1A 114.6(8) .
C8A N2A C19A 120.2(9) .
C15A C10A N3A 119.2(11) .
C15A C10A C11A 123.8(10) .
C11A C10A N3A 117.0(12) .
C10A C15A C14A 116.4(12) .
C10A C15A C18A 122.1(9) .
C14A C15A C18A 121.4(12) .
C15A C14A H14A 118.8 .
C13A C14A C15A 122.5(13) .
C13A C14A H14A 118.8 .
C14A C13A C17A 120.6(14) .
C12A C13A C14A 118.1(10) .
C12A C13A C17A 121.3(13) .
C13A C12A H12A 118.3 .
C13A C12A C11A 123.4(13) .
C11A C12A H12A 118.3 .
C10A C11A C12A 115.6(13) .
C10A C11A C16A 123.3(10) .
C12A C11A C16A 121.1(13) .
C15A C18A H18A 109.5 .
C15A C18A H18B 109.5 .
C15A C18A H18C 109.5 .
H18A C18A H18B 109.5 .
H18A C18A H18C 109.5 .
H18B C18A H18C 109.5 .
C13A C17A H17A 109.5 .
C13A C17A H17B 109.5 .
C13A C17A H17C 109.5 .
H17A C17A H17B 109.5 .
H17A C17A H17C 109.5 .
H17B C17A H17C 109.5 .
C11A C16A H16A 109.5 .
C11A C16A H16B 109.5 .
C11A C16A H16C 109.5 .
H16A C16A H16B 109.5 .
H16A C16A H16C 109.5 .
H16B C16A H16C 109.5 .
C24A C19A N2A 119.7(13) .
C24A C19A C20A 122.4(12) .
C20A C19A N2A 117.9(10) .
C19A C24A C23A 118.6(14) .
C19A C24A C25A 122.5(13) .
C23A C24A C25A 118.9(11) .
C24A C23A H23A 118.7 .
C22A C23A C24A 122.6(11) .
C22A C23A H23A 118.7 .
C23A C22A C21A 117.8(13) .
C23A C22A C26A 122.9(11) .
C21A C22A C26A 119.4(15) .
C22A C21A H21A 119.1 .
C22A C21A C20A 121.9(14) .
C20A C21A H21A 119.1 .
C19A C20A C21A 116.8(11) .
C19A C20A C27A 121.8(12) .
C21A C20A C27A 121.4(14) .
C24A C25A H25A 109.5 .
C24A C25A H25B 109.5 .
C24A C25A H25C 109.5 .
H25A C25A H25B 109.5 .
H25A C25A H25C 109.5 .
H25B C25A H25C 109.5 .
C22A C26A H26A 109.5 .
C22A C26A H26B 109.5 .
C22A C26A H26C 109.5 .
H26A C26A H26B 109.5 .
H26A C26A H26C 109.5 .
H26B C26A H26C 109.5 .
C20A C27A H27A 109.5 .
C20A C27A H27B 109.5 .
C20A C27A H27C 109.5 .
H27A C27A H27B 109.5 .
H27A C27A H27C 109.5 .
H27B C27A H27C 109.5 .
N3A C2A C1A 127.1(10) .
N3A C2A C3A 113.7(11) .
C1A C2A C3A 119.1(11) .
C2A C1A H1AA 109.5 .
C2A C1A H1AB 109.5 .
C2A C1A H1AC 109.5 .
H1AA C1A H1AB 109.5 .
H1AA C1A H1AC 109.5 .
H1AB C1A H1AC 109.5 .
N1A C3A C2A 116.6(10) .
N1A C3A C4A 122.2(9) .
C4A C3A C2A 121.2(11) .
C3A C4A H4A 119.5 .
C3A C4A C5A 121.1(12) .
C5A C4A H4A 119.5 .
C4A C5A C6A 116.2(11) .
C4A C5A C1 122.5(12) .
C6A C5A C1 121.3(9) .
C5A C6A H6A 119.9 .
C7A C6A C5A 120.2(9) .
C7A C6A H6A 119.9 .
N1A C7A C6A 120.2(11) .
N1A C7A C8A 115.9(10) .
C6A C7A C8A 123.8(9) .
N2A C8A C7A 116.4(9) .
N2A C8A C9A 125.6(11) .
C7A C8A C9A 118.0(9) .
C8A C9A H9AA 109.5 .
C8A C9A H9AB 109.5 .
C8A C9A H9AC 109.5 .
H9AA C9A H9AB 109.5 .
H9AA C9A H9AC 109.5 .
H9AB C9A H9AC 109.5 .
C6 C1 C5A 120.1(10) .
C6 C1 C2 117.2(11) .
C2 C1 C5A 122.7(11) .
C1 C6 H6 118.9 .
C5 C6 C1 122.1(12) .
C5 C6 H6 118.9 .
C6 C5 H5 119.9 .
C6 C5 C4 120.1(13) .
C4 C5 H5 119.9 .
C5 C4 H4 121.2 .
C3 C4 C5 117.6(13) .
C3 C4 H4 121.2 .
C4 C3 O1 123.1(11) .
C4 C3 C2 123.3(10) .
C2 C3 O1 113.6(10) .
C1 C2 H2 120.3 .
C3 C2 C1 119.5(10) .
C3 C2 H2 120.3 .
N1S_1 C1S_1 C2S_1 179.1(19) .
C1S_1 C2S_1 H2SA_1 109.5 .
C1S_1 C2S_1 H2SB_1 109.5 .
C1S_1 C2S_1 H2SC_1 109.5 .
H2SA_1 C2S_1 H2SB_1 109.5 .
H2SA_1 C2S_1 H2SC_1 109.5 .
H2SB_1 C2S_1 H2SC_1 109.5 .
N1S_2 C1S_2 C2S_2 175(3) .
C1S_2 C2S_2 H2SA_2 109.5 .
C1S_2 C2S_2 H2SB_2 109.5 .
C1S_2 C2S_2 H2SC_2 109.5 .
H2SA_2 C2S_2 H2SB_2 109.5 .
H2SA_2 C2S_2 H2SC_2 109.5 .
H2SB_2 C2S_2 H2SC_2 109.5 .
N1S_3 C1S_3 C2S_3 174(3) .
C1S_3 C2S_3 H2SA_3 109.5 .
C1S_3 C2S_3 H2SB_3 109.5 .
C1S_3 C2S_3 H2SC_3 109.5 .
H2SA_3 C2S_3 H2SB_3 109.5 .
H2SA_3 C2S_3 H2SC_3 109.5 .
H2SB_3 C2S_3 H2SC_3 109.5 .
N1S_4 C1S_4 C2S_4 172(5) .
C1S_4 C2S_4 H2SA_4 109.5 .
C1S_4 C2S_4 H2SB_4 109.5 .
C1S_4 C2S_4 H2SC_4 109.5 .
H2SA_4 C2S_4 H2SB_4 109.5 .
H2SA_4 C2S_4 H2SC_4 109.5 .
H2SB_4 C2S_4 H2SC_4 109.5 .

loop_
_geom_bond_atom_site_label_1
_geom_bond_atom_site_label_2
_geom_bond_distance
_geom_bond_site_symmetry_2
Zn1A Cl1A 2.241(4) .
Zn1A Cl2A 2.224(4) .
Zn1A N3A 2.365(10) .
Zn1A N1A 2.076(10) .
Zn1A N2A 2.263(8) .
O1 C3 1.436(12) .
O1 C3 1.436(12) 2_565
N3A C10A 1.467(12) .
N3A C2A 1.278(16) .
N1A C3A 1.319(16) .
N1A C7A 1.354(12) .
N2A C19A 1.450(16) .
N2A C8A 1.273(13) .
C10A C15A 1.391(19) .
C10A C11A 1.392(18) .
C15A C14A 1.398(13) .
C15A C18A 1.507(18) .
C14A H14A 0.9500 .
C14A C13A 1.382(19) .
C13A C12A 1.37(2) .
C13A C17A 1.519(15) .
C12A H12A 0.9500 .
C12A C11A 1.403(14) .
C11A C16A 1.47(2) .
C18A H18A 0.9800 .
C18A H18B 0.9800 .
C18A H18C 0.9800 .
C17A H17A 0.9800 .
C17A H17B 0.9800 .
C17A H17C 0.9800 .
C16A H16A 0.9800 .
C16A H16B 0.9800 .
C16A H16C 0.9800 .
C19A C24A 1.379(15) .
C19A C20A 1.39(2) .
C24A C23A 1.383(19) .
C24A C25A 1.52(2) .
C23A H23A 0.9500 .
C23A C22A 1.38(2) .
C22A C21A 1.393(15) .
C22A C26A 1.483(19) .
C21A H21A 0.9500 .
C21A C20A 1.422(18) .
C20A C27A 1.480(15) .
C25A H25A 0.9800 .
C25A H25B 0.9800 .
C25A H25C 0.9800 .
C26A H26A 0.9800 .
C26A H26B 0.9800 .
C26A H26C 0.9800 .
C27A H27A 0.9800 .
C27A H27B 0.9800 .
C27A H27C 0.9800 .
C2A C1A 1.447(18) .
C2A C3A 1.518(13) .
C1A H1AA 0.9800 .
C1A H1AB 0.9800 .
C1A H1AC 0.9800 .
C3A C4A 1.361(17) .
C4A H4A 0.9500 .
C4A C5A 1.394(13) .
C5A C6A 1.401(16) .
C5A C1 1.476(16) .
C6A H6A 0.9500 .
C6A C7A 1.397(15) .
C7A C8A 1.454(16) .
C8A C9A 1.506(13) .
C9A H9AA 0.9800 .
C9A H9AB 0.9800 .
C9A H9AC 0.9800 .
C1 C6 1.387(18) .
C1 C2 1.404(14) .
C6 H6 0.9500 .
C6 C5 1.35(2) .
C5 H5 0.9500 .
C5 C4 1.408(16) .
C4 H4 0.9500 .
C4 C3 1.346(17) .
C3 C2 1.364(16) .
C2 H2 0.9500 .
N1S_1 C1S_1 1.125(14) .
C1S_1 C2S_1 1.464(16) .
C2S_1 H2SA_1 0.9800 .
C2S_1 H2SB_1 0.9800 .
C2S_1 H2SC_1 0.9800 .
N1S_2 C1S_2 1.125(14) .
C1S_2 C2S_2 1.465(16) .
C2S_2 H2SA_2 0.9800 .
C2S_2 H2SB_2 0.9800 .
C2S_2 H2SC_2 0.9800 .
N1S_3 C1S_3 1.126(14) .
C1S_3 C2S_3 1.465(16) .
C2S_3 H2SA_3 0.9800 .
C2S_3 H2SB_3 0.9800 .
C2S_3 H2SC_3 0.9800 .
N1S_4 C1S_4 1.128(14) .
C1S_4 C2S_4 1.466(16) .
C2S_4 H2SA_4 0.9800 .
C2S_4 H2SB_4 0.9800 .
C2S_4 H2SC_4 0.9800 .

loop_
_geom_torsion_atom_site_label_1
_geom_torsion_atom_site_label_2
_geom_torsion_atom_site_label_3
_geom_torsion_atom_site_label_4
_geom_torsion
_geom_torsion_site_symmetry_1
Zn1A N3A C10A C15A -87.3(12) .
Zn1A N3A C10A C11A 93.8(14) .
Zn1A N3A C2A C1A -180.0(14) .
Zn1A N3A C2A C3A 4.0(16) .
Zn1A N1A C3A C2A -12.3(17) .
Zn1A N1A C3A C4A 167.4(11) .
Zn1A N1A C7A C6A -170.7(10) .
Zn1A N1A C7A C8A 11.3(15) .
Zn1A N2A C19A C24A -92.4(11) .
Zn1A N2A C19A C20A 91.0(10) .
Zn1A N2A C8A C7A 4.4(14) .
Zn1A N2A C8A C9A -175.5(11) .
O1 C3 C2 C1 -177.3(12) .
N3A C10A C15A C14A 179.0(10) .
N3A C10A C15A C18A -3.4(17) .
N3A C10A C11A C12A -177.7(10) .
N3A C10A C11A C16A 3.3(18) .
N3A C2A C3A N1A 4(2) .
N3A C2A C3A C4A -175.3(14) .
N1A C3A C4A C5A 4(2) .
N1A C7A C8A N2A -10.2(17) .
N1A C7A C8A C9A 169.7(12) .
N2A C19A C24A C23A -179.0(9) .
N2A C19A C24A C25A -1.3(15) .
N2A C19A C20A C21A 179.1(9) .
N2A C19A C20A C27A 0.7(15) .
C10A N3A C2A C1A -2(2) .
C10A N3A C2A C3A -177.6(12) .
C10A C15A C14A C13A 0.0(17) .
C15A C10A C11A C12A 3.5(17) .
C15A C10A C11A C16A -175.5(12) .
C15A C14A C13A C12A 0.8(17) .
C15A C14A C13A C17A -179.0(12) .
C14A C13A C12A C11A 0.7(18) .
C13A C12A C11A C10A -2.7(17) .
C13A C12A C11A C16A 176.3(12) .
C11A C10A C15A C14A -2.2(17) .
C11A C10A C15A C18A 175.4(11) .
C18A C15A C14A C13A -177.6(11) .
C17A C13A C12A C11A -179.6(12) .
C19A N2A C8A C7A 178.4(11) .
C19A N2A C8A C9A -1(2) .
C19A C24A C23A C22A 1.0(16) .
C24A C19A C20A C21A 2.6(16) .
C24A C19A C20A C27A -175.8(11) .
C24A C23A C22A C21A 0.5(17) .
C24A C23A C22A C26A -179.2(11) .
C23A C22A C21A C20A -0.5(16) .
C22A C21A C20A C19A -1.0(16) .
C22A C21A C20A C27A 177.4(11) .
C20A C19A C24A C23A -2.6(16) .
C20A C19A C24A C25A 175.2(11) .
C25A C24A C23A C22A -176.9(11) .
C26A C22A C21A C20A 179.3(11) .
C2A N3A C10A C15A 94.5(16) .
C2A N3A C10A C11A -84.4(15) .
C2A C3A C4A C5A -176.7(13) .
C1A C2A C3A N1A -171.9(15) .
C1A C2A C3A C4A 8(2) .
C3A N1A C7A C6A 0(2) .
C3A N1A C7A C8A -178.2(12) .
C3A C4A C5A C6A -1(2) .
C3A C4A C5A C1 -179.6(13) .
C4A C5A C6A C7A -1.4(19) .
C4A C5A C1 C6 -18(2) .
C4A C5A C1 C2 160.7(14) .
C5A C6A C7A N1A 2.3(19) .
C5A C6A C7A C8A -179.9(12) .
C5A C1 C6 C5 177.4(16) .
C5A C1 C2 C3 179.4(13) .
C6A C5A C1 C6 164.0(14) .
C6A C5A C1 C2 -17(2) .
C6A C7A C8A N2A 171.8(13) .
C6A C7A C8A C9A -8.3(18) .
C7A N1A C3A C2A 177.6(12) .
C7A N1A C3A C4A -3(2) .
C8A N2A C19A C24A 94.2(13) .
C8A N2A C19A C20A -82.4(14) .
C1 C5A C6A C7A 176.8(12) .
C1 C6 C5 C4 1(3) .
C6 C1 C2 C3 -2(2) .
C6 C5 C4 C3 2(3) .
C5 C4 C3 O1 177.4(14) .
C5 C4 C3 C2 -6(2) .
C4 C3 C2 C1 6(2) .
C3 O1 C3 C4 -33.9(11) 2_565
C3 O1 C3 C2 149.2(14) 2_565
C2 C1 C6 C5 -1(3) .

loop_
_twin_individual_id
_twin_individual_mass_fraction_refined
1 0.90(4)
2 0.10(4)
